data_7025598
loop_
_publ_author_name
'Ye, Wei-Ping'
'Shi, Xin-Cui'
'Li, Bai-Xiang'
'Liu, Jing-Yu'
'Li, Yue-Sheng'
'Cheng, Yan-Xiang'
'Hu, Ning-Hai'

_publ_section_title
;
 Synthesis and characterization of the titanium complexes bearing two
 \b-enaminoketonato ligands with electron withdrawing groups/modified
 phenyls and their behaviors for ethylene (co-)polymerization.
;
_journal_issue 38
_journal_name_full 'Dalton transactions (Cambridge, England : 2003)'
_journal_page_first 9000
_journal_page_last 9007
_journal_paper_doi 10.1039/c001987a
_journal_volume 39
_journal_year 2010
_chemical_formula_sum 'C34 H20 Cl2 F12 N2 O2 Ti'
_chemical_formula_weight 835.32
_chemical_name_systematic
;
?
;
_space_group_IT_number 13
_symmetry_cell_setting monoclinic
_symmetry_space_group_name_Hall '-P 2yac'
_symmetry_space_group_name_H-M 'P 1 2/n 1'
_atom_sites_solution_hydrogens geom
_atom_sites_solution_primary direct
_atom_sites_solution_secondary difmap
_audit_creation_method SHELXL-97
_cell_angle_alpha 90.00
_cell_angle_beta 93.1170(10)
_cell_angle_gamma 90.00
_cell_formula_units_Z 2
_cell_length_a 11.8417(9)
_cell_length_b 8.2093(6)
_cell_length_c 17.3695(12)
_cell_measurement_reflns_used 3461
_cell_measurement_temperature 185(2)
_cell_measurement_theta_max 25.59
_cell_measurement_theta_min 2.35
_cell_volume 1686.0(2)
_computing_cell_refinement 'Bruker SMART'
_computing_data_collection 'Bruker SMART'
_computing_data_reduction 'Bruker SAINT'
_computing_molecular_graphics 'Bruker SHELXTL'
_computing_publication_material 'Bruker SHELXTL'
_computing_structure_refinement 'SHELXL-97 (Sheldrick, 1997)'
_computing_structure_solution 'SHELXS-97 (Sheldrick, 1990)'
_diffrn_ambient_temperature 185(2)
_diffrn_measured_fraction_theta_full 0.994
_diffrn_measured_fraction_theta_max 0.994
_diffrn_measurement_device_type 'CCD area detector'
_diffrn_measurement_method 'phi and omega scans'
_diffrn_radiation_monochromator graphite
_diffrn_radiation_source 'fine-focus sealed tube'
_diffrn_radiation_type MoK\a
_diffrn_radiation_wavelength 0.71073
_diffrn_reflns_av_R_equivalents 0.0200
_diffrn_reflns_av_sigmaI/netI 0.0237
_diffrn_reflns_limit_h_max 14
_diffrn_reflns_limit_h_min -14
_diffrn_reflns_limit_k_max 6
_diffrn_reflns_limit_k_min -9
_diffrn_reflns_limit_l_max 18
_diffrn_reflns_limit_l_min -21
_diffrn_reflns_number 8793
_diffrn_reflns_theta_full 25.68
_diffrn_reflns_theta_max 25.68
_diffrn_reflns_theta_min 2.03
_exptl_absorpt_coefficient_mu 0.515
_exptl_absorpt_correction_T_max 0.9712
_exptl_absorpt_correction_T_min 0.8209
_exptl_absorpt_correction_type multi-scan
_exptl_absorpt_process_details '(SADABS; Sheldrick, 1996)'
_exptl_crystal_colour black
_exptl_crystal_density_diffrn 1.645
_exptl_crystal_density_method 'not measured'
_exptl_crystal_description block
_exptl_crystal_F_000 836
_exptl_crystal_size_max 0.40
_exptl_crystal_size_mid 0.17
_exptl_crystal_size_min 0.06
_refine_diff_density_max 0.835
_refine_diff_density_min -0.367
_refine_diff_density_rms 0.061
_refine_ls_extinction_method none
_refine_ls_goodness_of_fit_ref 1.032
_refine_ls_hydrogen_treatment constr
_refine_ls_matrix_type full
_refine_ls_number_parameters 240
_refine_ls_number_reflns 3185
_refine_ls_number_restraints 0
_refine_ls_restrained_S_all 1.032
_refine_ls_R_factor_all 0.0505
_refine_ls_R_factor_gt 0.0444
_refine_ls_shift/su_max 0.000
_refine_ls_shift/su_mean 0.000
_refine_ls_structure_factor_coef Fsqd
_refine_ls_weighting_details 'calc w=1/[\s^2^(Fo^2^)+(0.0578P)^2^+1.6892P] where P=(Fo^2^+2Fc^2^)/3'
_refine_ls_weighting_scheme calc
_refine_ls_wR_factor_gt 0.1130
_refine_ls_wR_factor_ref 0.1181
_reflns_number_gt 2773
_reflns_number_total 3185
_reflns_threshold_expression >2sigma(I)
_cod_data_source_file c001987a.txt
_cod_data_source_block r459
_cod_depositor_comments
;
The following automatic conversions were performed:

'_symmetry_cell_setting' value 'Monoclinic' changed to 'monoclinic'
according to /home/saulius/struct/CIF-dictionaries/cif_core.dic
dictionary named 'cif_core.dic' version 2.4.2 from
2011-04-26.

'_exptl_absorpt_correction_type' value 'Multi-scan'
changed to 'multi-scan' according to
/home/saulius/struct/CIF-dictionaries/cif_core.dic dictionary named
'cif_core.dic' version 2.4.2 from 2011-04-26.

Automatic conversion script
Id: cif_fix_values 1891 2012-01-12 08:04:46Z andrius 
;
_cod_original_sg_symbol_H-M P2/n
_cod_database_code 7025598

loop_
_symmetry_equiv_pos_as_xyz
'x, y, z'
'-x+1/2, y, -z+1/2'
'-x, -y, -z'
'x-1/2, -y, z-1/2'

loop_
_atom_site_label
_atom_site_type_symbol
_atom_site_fract_x
_atom_site_fract_y
_atom_site_fract_z
_atom_site_U_iso_or_equiv
_atom_site_adp_type
_atom_site_occupancy
_atom_site_symmetry_multiplicity
_atom_site_calc_flag
_atom_site_refinement_flags
Ti1 Ti 0.2500 0.36177(7) 0.2500 0.02588(18) Uani 1 2 d S
N1 N 0.37470(16) 0.1706(2) 0.22682(11) 0.0260(4) Uani 1 1 d .
O1 O 0.31395(13) 0.3351(2) 0.35062(9) 0.0286(4) Uani 1 1 d .
Cl1 Cl 0.12174(6) 0.54595(9) 0.28925(4) 0.0425(2) Uani 1 1 d .
F1 F 0.63926(12) -0.0028(2) 0.29835(9) 0.0440(4) Uani 1 1 d .
F2 F 0.60564(14) 0.0975(2) 0.18630(10) 0.0550(5) Uani 1 1 d .
F3 F 0.52253(14) -0.1215(2) 0.22019(11) 0.0508(5) Uani 1 1 d .
F4 F 0.1512(2) 0.5677(4) 0.56437(12) 0.0940(9) Uani 1 1 d .
F5 F 0.2670(2) 0.6550(4) 0.6519(2) 0.1254(13) Uani 1 1 d .
F6 F 0.1799(2) 0.4388(4) 0.66635(15) 0.0971(9) Uani 1 1 d .
C1 C 0.3074(2) -0.0432(4) 0.13797(16) 0.0371(6) Uani 1 1 d .
H1 H 0.2794 -0.1009 0.1804 0.045 Uiso 1 1 calc R
C2 C 0.2917(2) -0.1048(4) 0.06378(17) 0.0495(8) Uani 1 1 d .
H2 H 0.2545 -0.2064 0.0556 0.059 Uiso 1 1 calc R
C3 C 0.3295(3) -0.0201(5) 0.00201(17) 0.0548(9) Uani 1 1 d .
H3 H 0.3171 -0.0619 -0.0487 0.066 Uiso 1 1 calc R
C4 C 0.3856(3) 0.1257(5) 0.01386(16) 0.0516(9) Uani 1 1 d .
H4 H 0.4122 0.1837 -0.0289 0.062 Uiso 1 1 calc R
C5 C 0.4037(2) 0.1886(4) 0.08784(15) 0.0408(7) Uani 1 1 d .
H5 H 0.4426 0.2888 0.0959 0.049 Uiso 1 1 calc R
C6 C 0.3639(2) 0.1028(3) 0.14974(14) 0.0310(6) Uani 1 1 d .
C7 C 0.46089(19) 0.1290(3) 0.27384(13) 0.0263(5) Uani 1 1 d .
C8 C 0.4756(2) 0.1752(3) 0.35233(14) 0.0300(5) Uani 1 1 d .
H8 H 0.5412 0.1378 0.3810 0.036 Uiso 1 1 calc R
C9 C 0.40085(19) 0.2704(3) 0.38890(13) 0.0255(5) Uani 1 1 d .
C10 C 0.40912(19) 0.3077(3) 0.47248(13) 0.0267(5) Uani 1 1 d .
C11 C 0.3235(2) 0.3992(3) 0.50307(14) 0.0293(5) Uani 1 1 d .
H11 H 0.2628 0.4391 0.4703 0.035 Uiso 1 1 calc R
C12 C 0.3268(2) 0.4323(3) 0.58168(14) 0.0321(6) Uani 1 1 d .
C13 C 0.4163(2) 0.3782(3) 0.63008(14) 0.0362(6) Uani 1 1 d .
H13 H 0.4185 0.4020 0.6837 0.043 Uiso 1 1 calc R
C14 C 0.5018(2) 0.2897(4) 0.59935(14) 0.0392(6) Uani 1 1 d .
H14 H 0.5640 0.2541 0.6319 0.047 Uiso 1 1 calc R
C15 C 0.4983(2) 0.2518(3) 0.52127(14) 0.0341(6) Uani 1 1 d .
H15 H 0.5566 0.1878 0.5011 0.041 Uiso 1 1 calc R
C16 C 0.5575(2) 0.0238(3) 0.24413(14) 0.0324(6) Uani 1 1 d .
C17 C 0.2327(3) 0.5252(4) 0.61515(16) 0.0449(7) Uani 1 1 d .

loop_
_atom_site_aniso_label
_atom_site_aniso_U_11
_atom_site_aniso_U_22
_atom_site_aniso_U_33
_atom_site_aniso_U_23
_atom_site_aniso_U_13
_atom_site_aniso_U_12
Ti1 0.0268(3) 0.0286(3) 0.0215(3) 0.000 -0.0053(2) 0.000
N1 0.0248(10) 0.0312(11) 0.0220(10) -0.0005(8) 0.0006(8) -0.0033(8)
O1 0.0281(8) 0.0358(9) 0.0211(8) -0.0005(7) -0.0041(7) 0.0037(7)
Cl1 0.0478(4) 0.0405(4) 0.0380(4) -0.0064(3) -0.0081(3) 0.0171(3)
F1 0.0304(8) 0.0589(11) 0.0420(9) -0.0073(8) -0.0060(7) 0.0127(7)
F2 0.0402(9) 0.0767(13) 0.0502(10) 0.0196(9) 0.0220(8) 0.0139(9)
F3 0.0433(9) 0.0401(10) 0.0678(12) -0.0186(8) -0.0081(8) 0.0071(7)
F4 0.0785(15) 0.149(2) 0.0537(13) -0.0120(14) -0.0017(11) 0.0682(16)
F5 0.0753(16) 0.107(2) 0.195(3) -0.105(2) 0.0200(18) 0.0046(15)
F6 0.0827(16) 0.128(2) 0.0857(17) 0.0260(16) 0.0487(14) 0.0286(16)
C1 0.0303(13) 0.0463(16) 0.0346(14) -0.0100(12) 0.0011(11) -0.0015(11)
C2 0.0367(15) 0.067(2) 0.0443(17) -0.0256(16) -0.0035(13) 0.0024(14)
C3 0.0452(17) 0.087(3) 0.0313(15) -0.0206(16) -0.0042(13) 0.0184(17)
C4 0.0493(18) 0.080(2) 0.0269(14) 0.0049(15) 0.0102(13) 0.0249(17)
C5 0.0402(15) 0.0525(17) 0.0304(14) 0.0017(13) 0.0095(11) 0.0081(13)
C6 0.0253(12) 0.0428(15) 0.0247(12) -0.0036(11) -0.0003(9) 0.0070(11)
C7 0.0251(11) 0.0279(12) 0.0258(12) 0.0028(10) 0.0013(9) -0.0032(9)
C8 0.0258(12) 0.0378(14) 0.0258(12) 0.0009(10) -0.0044(9) 0.0013(10)
C9 0.0238(11) 0.0279(12) 0.0243(12) 0.0023(10) -0.0022(9) -0.0051(9)
C10 0.0272(12) 0.0299(12) 0.0229(12) 0.0022(10) -0.0012(9) -0.0040(10)
C11 0.0303(12) 0.0327(13) 0.0243(12) 0.0029(10) -0.0030(10) -0.0005(10)
C12 0.0369(14) 0.0344(14) 0.0250(12) 0.0001(10) 0.0009(10) -0.0026(11)
C13 0.0436(15) 0.0440(15) 0.0207(12) 0.0011(11) -0.0007(11) -0.0032(12)
C14 0.0382(14) 0.0534(18) 0.0247(13) 0.0035(12) -0.0094(11) 0.0047(13)
C15 0.0306(13) 0.0446(15) 0.0267(13) -0.0001(11) -0.0032(10) 0.0052(11)
C16 0.0275(12) 0.0395(15) 0.0300(13) -0.0004(11) 0.0000(10) 0.0011(11)
C17 0.0482(17) 0.0566(19) 0.0300(14) -0.0039(13) 0.0027(13) 0.0072(14)

loop_
_atom_type_symbol
_atom_type_description
_atom_type_scat_dispersion_real
_atom_type_scat_dispersion_imag
_atom_type_scat_source
C C 0.0033 0.0016 'International Tables Vol C Tables 4.2.6.8 and 6.1.1.4'
H H 0.0000 0.0000 'International Tables Vol C Tables 4.2.6.8 and 6.1.1.4'
N N 0.0061 0.0033 'International Tables Vol C Tables 4.2.6.8 and 6.1.1.4'
O O 0.0106 0.0060 'International Tables Vol C Tables 4.2.6.8 and 6.1.1.4'
F F 0.0171 0.0103 'International Tables Vol C Tables 4.2.6.8 and 6.1.1.4'
Cl Cl 0.1484 0.1585 'International Tables Vol C Tables 4.2.6.8 and 6.1.1.4'
Ti Ti 0.2776 0.4457 'International Tables Vol C Tables 4.2.6.8 and 6.1.1.4'

loop_
_geom_angle_atom_site_label_1
_geom_angle_atom_site_label_2
_geom_angle_atom_site_label_3
_geom_angle
_geom_angle_site_symmetry_1
_geom_angle_site_symmetry_3
O1 Ti1 O1 166.63(11) 2 .
O1 Ti1 N1 81.20(7) 2 2
O1 Ti1 N1 89.27(7) . 2
O1 Ti1 N1 89.27(7) 2 .
O1 Ti1 N1 81.20(7) . .
N1 Ti1 N1 89.34(10) 2 .
O1 Ti1 Cl1 92.32(5) 2 2
O1 Ti1 Cl1 96.57(5) . 2
N1 Ti1 Cl1 172.77(5) 2 2
N1 Ti1 Cl1 87.35(5) . 2
O1 Ti1 Cl1 96.57(5) 2 .
O1 Ti1 Cl1 92.32(5) . .
N1 Ti1 Cl1 87.35(5) 2 .
N1 Ti1 Cl1 172.77(5) . .
Cl1 Ti1 Cl1 96.64(5) 2 .
C7 N1 C6 120.0(2) . .
C7 N1 Ti1 125.08(16) . .
C6 N1 Ti1 114.54(14) . .
C9 O1 Ti1 141.86(15) . .
C6 C1 C2 119.5(3) . .
C6 C1 H1 120.2 . .
C2 C1 H1 120.2 . .
C3 C2 C1 120.5(3) . .
C3 C2 H2 119.7 . .
C1 C2 H2 119.7 . .
C2 C3 C4 119.8(3) . .
C2 C3 H3 120.1 . .
C4 C3 H3 120.1 . .
C3 C4 C5 120.6(3) . .
C3 C4 H4 119.7 . .
C5 C4 H4 119.7 . .
C6 C5 C4 119.0(3) . .
C6 C5 H5 120.5 . .
C4 C5 H5 120.5 . .
C1 C6 C5 120.5(2) . .
C1 C6 N1 119.2(2) . .
C5 C6 N1 120.2(2) . .
N1 C7 C8 125.3(2) . .
N1 C7 C16 120.1(2) . .
C8 C7 C16 114.6(2) . .
C9 C8 C7 123.5(2) . .
C9 C8 H8 118.2 . .
C7 C8 H8 118.2 . .
O1 C9 C8 120.6(2) . .
O1 C9 C10 115.0(2) . .
C8 C9 C10 124.4(2) . .
C11 C10 C15 119.3(2) . .
C11 C10 C9 118.4(2) . .
C15 C10 C9 122.3(2) . .
C12 C11 C10 119.9(2) . .
C12 C11 H11 120.1 . .
C10 C11 H11 120.1 . .
C13 C12 C11 120.8(2) . .
C13 C12 C17 119.2(2) . .
C11 C12 C17 120.0(2) . .
C14 C13 C12 119.1(2) . .
C14 C13 H13 120.4 . .
C12 C13 H13 120.4 . .
C13 C14 C15 120.9(2) . .
C13 C14 H14 119.6 . .
C15 C14 H14 119.6 . .
C14 C15 C10 120.0(2) . .
C14 C15 H15 120.0 . .
C10 C15 H15 120.0 . .
F3 C16 F2 108.2(2) . .
F3 C16 F1 106.1(2) . .
F2 C16 F1 106.5(2) . .
F3 C16 C7 112.6(2) . .
F2 C16 C7 110.8(2) . .
F1 C16 C7 112.3(2) . .
F5 C17 F4 108.1(3) . .
F5 C17 F6 104.9(3) . .
F4 C17 F6 103.6(3) . .
F5 C17 C12 113.0(3) . .
F4 C17 C12 114.2(2) . .
F6 C17 C12 112.2(3) . .

loop_
_geom_bond_atom_site_label_1
_geom_bond_atom_site_label_2
_geom_bond_distance
_geom_bond_site_symmetry_2
Ti1 O1 1.8793(15) 2
Ti1 O1 1.8793(15) .
Ti1 N1 2.207(2) 2
Ti1 N1 2.207(2) .
Ti1 Cl1 2.2738(8) 2
Ti1 Cl1 2.2738(8) .
N1 C7 1.317(3) .
N1 C6 1.449(3) .
O1 C9 1.307(3) .
F1 C16 1.331(3) .
F2 C16 1.327(3) .
F3 C16 1.322(3) .
F4 C17 1.319(3) .
F5 C17 1.296(4) .
F6 C17 1.322(4) .
C1 C6 1.383(4) .
C1 C2 1.387(4) .
C1 H1 0.9500 .
C2 C3 1.374(5) .
C2 H2 0.9500 .
C3 C4 1.379(5) .
C3 H3 0.9500 .
C4 C5 1.391(4) .
C4 H4 0.9500 .
C5 C6 1.389(4) .
C5 H5 0.9500 .
C7 C8 1.417(3) .
C7 C16 1.545(3) .
C8 C9 1.364(3) .
C8 H8 0.9500 .
C9 C10 1.482(3) .
C10 C11 1.391(3) .
C10 C15 1.395(3) .
C11 C12 1.391(3) .
C11 H11 0.9500 .
C12 C13 1.389(4) .
C12 C17 1.494(4) .
C13 C14 1.377(4) .
C13 H13 0.9500 .
C14 C15 1.390(3) .
C14 H14 0.9500 .
C15 H15 0.9500 .
